data_4120410
loop_
_publ_author_name
'Dana Shoken'
'Manab Sharma'
'Mark Botoshansky'
'Matthias Tamm'
'Moris S. Eisen'

_publ_section_title
;
 Mono(imidazolin-2-iminato) Titanium Complexes for Ethylene Polymerization
 at Low Amounts of Methylaluminoxane
;
_journal_name_full 'Journal of the American Chemical Society'
_journal_page_first 12592
_journal_page_last 12595
_journal_paper_doi 10.1021/ja406925z
_journal_volume 135
_journal_year 2013
_chemical_formula_sum 'C30 H45 N3 Ti'
_chemical_formula_weight 495.59
_chemical_name_common 'Moris-216 (Manab)'
_chemical_name_systematic
; 
 ? 
;
_space_group_IT_number 2
_symmetry_cell_setting triclinic
_symmetry_space_group_name_Hall '-P 1'
_symmetry_space_group_name_H-M 'P -1'
_atom_sites_solution_hydrogens geom
_atom_sites_solution_primary direct
_atom_sites_solution_secondary difmap
_audit_creation_method SHELXL-97
_cell_angle_alpha 88.17(2)
_cell_angle_beta 84.97(2)
_cell_angle_gamma 80.52(2)
_cell_formula_units_Z 4
_cell_length_a 9.782(2)
_cell_length_b 12.497(2)
_cell_length_c 25.540(5)
_cell_measurement_reflns_used 25135
_cell_measurement_temperature 240(2)
_cell_measurement_theta_max 25.07
_cell_measurement_theta_min 1.60
_cell_volume 3067.2(10)
_computing_cell_refinement 'DENZO HKL2000 (Otwinowski & Minor 1997)'
_computing_data_collection 'Collect (Nonius, 2006)'
_computing_data_reduction 'DENZO HKL2000 (Otwinowski & Minor 1997)'
_computing_molecular_graphics 'TEXSAN  (MSC, 1999)'
_computing_structure_refinement 'SHELXL-97 (Sheldrick, 1997)'
_computing_structure_solution 'SHELXS-97 (Sheldrick, 1997)'
_diffrn_ambient_temperature 240(2)
_diffrn_measured_fraction_theta_full 0.935
_diffrn_measured_fraction_theta_max 0.935
_diffrn_measurement_device_type 'Nonius KappaCCD'
_diffrn_measurement_method 'phi- and omega-scans'
_diffrn_radiation_monochromator graphite
_diffrn_radiation_source 'fine-focus sealed tube'
_diffrn_radiation_type MoK\a
_diffrn_radiation_wavelength 0.71073
_diffrn_reflns_av_R_equivalents 0.0820
_diffrn_reflns_av_sigmaI/netI 0.1546
_diffrn_reflns_limit_h_max 11
_diffrn_reflns_limit_h_min 0
_diffrn_reflns_limit_k_max 14
_diffrn_reflns_limit_k_min -14
_diffrn_reflns_limit_l_max 30
_diffrn_reflns_limit_l_min -30
_diffrn_reflns_number 25135
_diffrn_reflns_theta_full 25.07
_diffrn_reflns_theta_max 25.07
_diffrn_reflns_theta_min 1.60
_diffrn_standards_number 0
_exptl_absorpt_coefficient_mu 0.299
_exptl_absorpt_correction_type none
_exptl_crystal_colour colorless
_exptl_crystal_density_diffrn 1.073
_exptl_crystal_description 'long prism'
_exptl_crystal_F_000 1072
_exptl_crystal_size_max 0.40
_exptl_crystal_size_mid 0.15
_exptl_crystal_size_min 0.06
_refine_diff_density_max 0.227
_refine_diff_density_min -0.237
_refine_diff_density_rms 0.045
_refine_ls_extinction_method none
_refine_ls_goodness_of_fit_ref 0.855
_refine_ls_hydrogen_treatment constr
_refine_ls_matrix_type full
_refine_ls_number_parameters 613
_refine_ls_number_reflns 10210
_refine_ls_number_restraints 0
_refine_ls_restrained_S_all 0.855
_refine_ls_R_factor_all 0.1690
_refine_ls_R_factor_gt 0.0596
_refine_ls_shift/su_max 0.001
_refine_ls_shift/su_mean 0.000
_refine_ls_structure_factor_coef Fsqd
_refine_ls_weighting_details 'calc w=1/[\s^2^(Fo^2^)+(0.0431P)^2^+0.0000P] where P=(Fo^2^+2Fc^2^)/3'
_refine_ls_weighting_scheme calc
_refine_ls_wR_factor_gt 0.1054
_refine_ls_wR_factor_ref 0.1286
_reflns_number_gt 4503
_reflns_number_total 10209
_reflns_threshold_expression >2sigma(I)
_cod_data_source_file ja406925z_si_003.cif
_cod_data_source_block Moris-216
_cod_database_code 4120410

loop_
_symmetry_equiv_pos_as_xyz
'x, y, z'
'-x, -y, -z'

loop_
_atom_site_label
_atom_site_type_symbol
_atom_site_fract_x
_atom_site_fract_y
_atom_site_fract_z
_atom_site_U_iso_or_equiv
_atom_site_adp_type
_atom_site_occupancy
_atom_site_symmetry_multiplicity
_atom_site_calc_flag
_atom_site_refinement_flags
Ti1 Ti 0.02318(6) 0.65845(6) 0.61467(3) 0.0440(2) Uani 1 1 d .
N1 N -0.1490(3) 0.7346(2) 0.61530(12) 0.0411(8) Uani 1 1 d .
N2 N -0.3803(3) 0.7523(2) 0.65725(12) 0.0400(8) Uani 1 1 d .
N3 N -0.3424(3) 0.8693(2) 0.59491(12) 0.0421(8) Uani 1 1 d .
C1 C -0.2784(3) 0.7819(3) 0.62163(15) 0.0376(9) Uani 1 1 d .
C2 C -0.5049(4) 0.8224(3) 0.65214(18) 0.0541(12) Uani 1 1 d .
H2 H -0.5896 0.8198 0.6722 0.065 Uiso 1 1 calc R
C3 C -0.4824(4) 0.8942(3) 0.61354(18) 0.0536(12) Uani 1 1 d .
H3 H -0.5483 0.9507 0.6013 0.064 Uiso 1 1 calc R
C4 C -0.3555(3) 0.6609(3) 0.69276(17) 0.0425(10) Uani 1 1 d .
C5 C -0.3722(4) 0.5593(4) 0.67497(18) 0.0529(11) Uani 1 1 d .
C6 C -0.3356(4) 0.4719(4) 0.7094(2) 0.0654(13) Uani 1 1 d .
H6 H -0.3429 0.4017 0.6991 0.078 Uiso 1 1 calc R
C7 C -0.2895(4) 0.4852(4) 0.7575(2) 0.0751(15) Uani 1 1 d .
H7 H -0.2640 0.4245 0.7793 0.090 Uiso 1 1 calc R
C8 C -0.2805(4) 0.5876(4) 0.77372(19) 0.0652(13) Uani 1 1 d .
H8 H -0.2515 0.5962 0.8072 0.078 Uiso 1 1 calc R
C9 C -0.3131(4) 0.6776(4) 0.74191(18) 0.0521(11) Uani 1 1 d .
C10 C -0.4257(4) 0.5454(4) 0.62229(18) 0.0634(13) Uani 1 1 d .
H10 H -0.4644 0.6183 0.6089 0.076 Uiso 1 1 calc R
C11 C -0.5434(4) 0.4768(4) 0.6269(2) 0.0867(17) Uani 1 1 d .
H11A H -0.5767 0.4714 0.5925 0.130 Uiso 1 1 calc R
H11B H -0.6192 0.5110 0.6509 0.130 Uiso 1 1 calc R
H11C H -0.5085 0.4047 0.6401 0.130 Uiso 1 1 calc R
C12 C -0.3091(5) 0.4959(4) 0.5820(2) 0.0918(18) Uani 1 1 d .
H12A H -0.3468 0.4902 0.5485 0.138 Uiso 1 1 calc R
H12B H -0.2688 0.4242 0.5942 0.138 Uiso 1 1 calc R
H12C H -0.2379 0.5418 0.5778 0.138 Uiso 1 1 calc R
C13 C -0.3064(4) 0.7907(4) 0.76123(19) 0.0669(14) Uani 1 1 d .
H13 H -0.3221 0.8416 0.7310 0.080 Uiso 1 1 calc R
C14 C -0.1675(4) 0.8016(4) 0.7796(2) 0.105(2) Uani 1 1 d .
H14A H -0.1696 0.8753 0.7908 0.157 Uiso 1 1 calc R
H14B H -0.0957 0.7847 0.7511 0.157 Uiso 1 1 calc R
H14C H -0.1476 0.7517 0.8089 0.157 Uiso 1 1 calc R
C15 C -0.4218(5) 0.8259(5) 0.8038(3) 0.147(3) Uani 1 1 d .
H15A H -0.4163 0.8985 0.8147 0.220 Uiso 1 1 calc R
H15B H -0.4118 0.7761 0.8336 0.220 Uiso 1 1 calc R
H15C H -0.5112 0.8255 0.7901 0.220 Uiso 1 1 calc R
C16 C -0.2759(3) 0.9291(3) 0.55359(16) 0.0426(10) Uani 1 1 d .
C17 C -0.2587(4) 0.8891(3) 0.50290(18) 0.0507(11) Uani 1 1 d .
C18 C -0.2002(4) 0.9535(4) 0.46398(19) 0.0671(13) Uani 1 1 d .
H18 H -0.1867 0.9297 0.4291 0.080 Uiso 1 1 calc R
C19 C -0.1623(4) 1.0500(4) 0.4755(2) 0.0689(13) Uani 1 1 d .
H19 H -0.1251 1.0920 0.4484 0.083 Uiso 1 1 calc R
C20 C -0.1779(4) 1.0862(4) 0.5261(2) 0.0644(13) Uani 1 1 d .
H20 H -0.1498 1.1522 0.5333 0.077 Uiso 1 1 calc R
C21 C -0.2349(4) 1.0265(3) 0.56701(17) 0.0491(11) Uani 1 1 d .
C22 C -0.3015(4) 0.7821(4) 0.49021(18) 0.0661(13) Uani 1 1 d .
H22 H -0.2996 0.7374 0.5229 0.079 Uiso 1 1 calc R
C23 C -0.4495(5) 0.7995(5) 0.4745(3) 0.142(3) Uani 1 1 d .
H23A H -0.5109 0.8388 0.5019 0.213 Uiso 1 1 calc R
H23B H -0.4776 0.7298 0.4699 0.213 Uiso 1 1 calc R
H23C H -0.4546 0.8411 0.4418 0.213 Uiso 1 1 calc R
C24 C -0.2055(5) 0.7184(4) 0.4492(2) 0.106(2) Uani 1 1 d .
H24A H -0.2377 0.6505 0.4438 0.159 Uiso 1 1 calc R
H24B H -0.1124 0.7035 0.4608 0.159 Uiso 1 1 calc R
H24C H -0.2044 0.7600 0.4165 0.159 Uiso 1 1 calc R
C25 C -0.2474(4) 1.0629(3) 0.62388(17) 0.0560(12) Uani 1 1 d .
H25 H -0.3298 1.0372 0.6422 0.067 Uiso 1 1 calc R
C26 C -0.1215(5) 1.0126(4) 0.65151(19) 0.0826(16) Uani 1 1 d .
H26A H -0.1329 1.0353 0.6878 0.124 Uiso 1 1 calc R
H26B H -0.0391 1.0360 0.6341 0.124 Uiso 1 1 calc R
H26C H -0.1116 0.9342 0.6504 0.124 Uiso 1 1 calc R
C27 C -0.2676(6) 1.1863(4) 0.6289(2) 0.116(2) Uani 1 1 d .
H27A H -0.2760 1.2049 0.6657 0.173 Uiso 1 1 calc R
H27B H -0.3515 1.2188 0.6130 0.173 Uiso 1 1 calc R
H27C H -0.1882 1.2135 0.6111 0.173 Uiso 1 1 calc R
C28 C 0.0269(4) 0.5096(3) 0.65276(18) 0.0687(14) Uani 1 1 d .
H28A H -0.0333 0.4684 0.6366 0.103 Uiso 1 1 calc R
H28B H -0.0053 0.5205 0.6895 0.103 Uiso 1 1 calc R
H28C H 0.1212 0.4700 0.6501 0.103 Uiso 1 1 calc R
C29 C 0.1539(4) 0.7412(4) 0.6525(2) 0.0843(17) Uani 1 1 d .
H29A H 0.1556 0.8118 0.6358 0.126 Uiso 1 1 calc R
H29B H 0.2472 0.6998 0.6502 0.126 Uiso 1 1 calc R
H29C H 0.1196 0.7505 0.6892 0.126 Uiso 1 1 calc R
C30 C 0.1099(4) 0.6278(4) 0.53860(18) 0.0825(16) Uani 1 1 d .
H30A H 0.1098 0.6959 0.5192 0.124 Uiso 1 1 calc R
H30B H 0.0557 0.5830 0.5214 0.124 Uiso 1 1 calc R
H30C H 0.2047 0.5902 0.5395 0.124 Uiso 1 1 calc R
Ti1A Ti -0.44793(6) 1.19130(6) 0.86358(3) 0.0471(2) Uani 1 1 d .
N1A N -0.6326(3) 1.2033(2) 0.86965(12) 0.0413(8) Uani 1 1 d .
N2A N -0.8656(3) 1.1658(2) 0.86655(12) 0.0379(8) Uani 1 1 d .
N3A N -0.8427(3) 1.3150(2) 0.90464(12) 0.0385(8) Uani 1 1 d .
C1A C -0.7676(3) 1.2259(3) 0.87957(15) 0.0369(9) Uani 1 1 d .
C2A C -0.9967(3) 1.2182(3) 0.88428(17) 0.0535(12) Uani 1 1 d .
H2A H -1.0809 1.1935 0.8803 0.064 Uiso 1 1 calc R
C3A C -0.9840(3) 1.3088(3) 0.90776(16) 0.0501(11) Uani 1 1 d .
H3A H -1.0567 1.3592 0.9235 0.060 Uiso 1 1 calc R
C4A C -0.8400(3) 1.0677(3) 0.83698(17) 0.0428(11) Uani 1 1 d .
C5A C -0.8399(4) 0.9698(3) 0.86473(17) 0.0474(11) Uani 1 1 d .
C6A C -0.8263(4) 0.8769(4) 0.8346(2) 0.0640(13) Uani 1 1 d .
H6A H -0.8272 0.8092 0.8516 0.077 Uiso 1 1 calc R
C7A C -0.8117(4) 0.8821(4) 0.7812(2) 0.0708(15) Uani 1 1 d .
H7A H -0.8038 0.8183 0.7618 0.085 Uiso 1 1 calc R
C8A C -0.8082(4) 0.9796(4) 0.75531(19) 0.0674(14) Uani 1 1 d .
H8A H -0.7960 0.9812 0.7184 0.081 Uiso 1 1 calc R
C9A C -0.8223(4) 1.0758(3) 0.78218(18) 0.0518(11) Uani 1 1 d .
C10A C -0.8465(5) 0.9621(4) 0.92396(19) 0.0699(14) Uani 1 1 d .
H10A H -0.8830 1.0354 0.9376 0.084 Uiso 1 1 calc R
C11A C -0.9437(5) 0.8853(4) 0.9473(2) 0.0996(19) Uani 1 1 d .
H11D H -0.9444 0.8839 0.9853 0.149 Uiso 1 1 calc R
H11E H -0.9113 0.8129 0.9341 0.149 Uiso 1 1 calc R
H11F H -1.0371 0.9107 0.9373 0.149 Uiso 1 1 calc R
C12A C -0.7008(6) 0.9288(6) 0.9416(2) 0.136(3) Uani 1 1 d .
H12D H -0.7056 0.9246 0.9797 0.203 Uiso 1 1 calc R
H12E H -0.6434 0.9821 0.9290 0.203 Uiso 1 1 calc R
H12F H -0.6606 0.8585 0.9274 0.203 Uiso 1 1 calc R
C13A C -0.8208(5) 1.1838(4) 0.75320(18) 0.0698(14) Uani 1 1 d .
H13A H -0.7957 1.2346 0.7783 0.084 Uiso 1 1 calc R
C14A C -0.9619(5) 1.2311(5) 0.7368(3) 0.141(3) Uani 1 1 d .
H14D H -0.9575 1.3001 0.7188 0.212 Uiso 1 1 calc R
H14E H -1.0275 1.2420 0.7677 0.212 Uiso 1 1 calc R
H14F H -0.9920 1.1817 0.7133 0.212 Uiso 1 1 calc R
C15A C -0.7138(6) 1.1772(5) 0.7070(2) 0.133(2) Uani 1 1 d .
H15D H -0.6233 1.1463 0.7183 0.200 Uiso 1 1 calc R
H15E H -0.7104 1.2495 0.6924 0.200 Uiso 1 1 calc R
H15F H -0.7385 1.1318 0.6804 0.200 Uiso 1 1 calc R
C16A C -0.7827(3) 1.4049(3) 0.92186(16) 0.0387(10) Uani 1 1 d .
C17A C -0.7504(3) 1.4824(3) 0.88495(16) 0.0438(10) Uani 1 1 d .
C18A C -0.6945(4) 1.5686(3) 0.9033(2) 0.0572(12) Uani 1 1 d .
H18A H -0.6712 1.6231 0.8796 0.069 Uiso 1 1 calc R
C19A C -0.6731(4) 1.5751(4) 0.9553(2) 0.0645(14) Uani 1 1 d .
H19A H -0.6362 1.6344 0.9667 0.077 Uiso 1 1 calc R
C20A C -0.7045(4) 1.4964(4) 0.99105(18) 0.0573(12) Uani 1 1 d .
H20A H -0.6884 1.5021 1.0265 0.069 Uiso 1 1 calc R
C21A C -0.7604(3) 1.4079(3) 0.97494(17) 0.0435(10) Uani 1 1 d .
C22A C -0.7752(4) 1.4764(3) 0.82758(17) 0.0561(11) Uani 1 1 d .
H22A H -0.7813 1.3999 0.8209 0.067 Uiso 1 1 calc R
C23A C -0.9100(5) 1.5425(5) 0.8147(2) 0.115(2) Uani 1 1 d .
H23D H -0.9852 1.5207 0.8378 0.173 Uiso 1 1 calc R
H23E H -0.9254 1.5309 0.7785 0.173 Uiso 1 1 calc R
H23F H -0.9071 1.6187 0.8195 0.173 Uiso 1 1 calc R
C24A C -0.6617(5) 1.5069(7) 0.7898(2) 0.167(3) Uani 1 1 d .
H24D H -0.6847 1.4991 0.7541 0.251 Uiso 1 1 calc R
H24E H -0.5750 1.4597 0.7956 0.251 Uiso 1 1 calc R
H24F H -0.6518 1.5816 0.7953 0.251 Uiso 1 1 calc R
C25A C -0.7889(4) 1.3191(3) 1.01410(17) 0.0535(11) Uani 1 1 d .
H25A H -0.8438 1.2727 0.9969 0.064 Uiso 1 1 calc R
C26A C -0.6565(5) 1.2488(4) 1.0270(2) 0.111(2) Uani 1 1 d .
H26D H -0.6044 1.2213 0.9948 0.166 Uiso 1 1 calc R
H26E H -0.6779 1.1884 1.0493 0.166 Uiso 1 1 calc R
H26F H -0.6013 1.2910 1.0453 0.166 Uiso 1 1 calc R
C27A C -0.8749(5) 1.3626(4) 1.06300(19) 0.0943(17) Uani 1 1 d .
H27D H -0.9605 1.4067 1.0533 0.142 Uiso 1 1 calc R
H27E H -0.8228 1.4066 1.0817 0.142 Uiso 1 1 calc R
H27F H -0.8967 1.3026 1.0855 0.142 Uiso 1 1 calc R
C28A C -0.3836(4) 1.3262(4) 0.89469(19) 0.0761(15) Uani 1 1 d .
H28D H -0.4187 1.3336 0.9313 0.114 Uiso 1 1 calc R
H28E H -0.4195 1.3911 0.8752 0.114 Uiso 1 1 calc R
H28F H -0.2828 1.3163 0.8920 0.114 Uiso 1 1 calc R
C29A C -0.3522(4) 1.0564(4) 0.9031(2) 0.0901(17) Uani 1 1 d .
H29D H -0.3861 1.0597 0.9400 0.135 Uiso 1 1 calc R
H29E H -0.2524 1.0550 0.8998 0.135 Uiso 1 1 calc R
H29F H -0.3733 0.9913 0.8881 0.135 Uiso 1 1 calc R
C30A C -0.3703(4) 1.1783(4) 0.78568(19) 0.0945(18) Uani 1 1 d .
H30D H -0.4136 1.2401 0.7657 0.142 Uiso 1 1 calc R
H30E H -0.3904 1.1120 0.7716 0.142 Uiso 1 1 calc R
H30F H -0.2705 1.1767 0.7832 0.142 Uiso 1 1 calc R

loop_
_atom_site_aniso_label
_atom_site_aniso_U_11
_atom_site_aniso_U_22
_atom_site_aniso_U_33
_atom_site_aniso_U_23
_atom_site_aniso_U_13
_atom_site_aniso_U_12
Ti1 0.0387(4) 0.0432(5) 0.0472(5) 0.0001(4) 0.0005(3) -0.0008(3)
N1 0.0394(17) 0.038(2) 0.044(2) 0.0009(16) -0.0022(15) -0.0004(14)
N2 0.0378(17) 0.040(2) 0.042(2) 0.0014(17) -0.0016(15) -0.0077(15)
N3 0.0417(17) 0.036(2) 0.046(2) 0.0068(17) -0.0055(15) -0.0004(15)
C1 0.045(2) 0.032(2) 0.037(3) -0.002(2) -0.0048(19) -0.0079(19)
C2 0.034(2) 0.050(3) 0.075(4) 0.002(3) -0.006(2) 0.0028(19)
C3 0.037(2) 0.044(3) 0.076(4) 0.003(3) -0.006(2) 0.0042(19)
C4 0.036(2) 0.041(3) 0.048(3) 0.003(2) 0.0084(18) -0.0039(17)
C5 0.052(2) 0.047(3) 0.057(3) 0.002(3) 0.010(2) -0.010(2)
C6 0.070(3) 0.042(3) 0.082(4) 0.008(3) 0.011(3) -0.012(2)
C7 0.074(3) 0.071(4) 0.075(4) 0.035(3) 0.003(3) -0.006(3)
C8 0.066(3) 0.070(4) 0.056(4) 0.011(3) 0.002(2) -0.009(3)
C9 0.049(2) 0.053(3) 0.052(3) 0.011(3) -0.002(2) -0.006(2)
C10 0.087(3) 0.044(3) 0.059(3) -0.010(3) 0.000(3) -0.013(2)
C11 0.067(3) 0.088(4) 0.111(5) -0.019(3) -0.003(3) -0.030(3)
C12 0.097(4) 0.103(5) 0.079(4) -0.029(4) 0.022(3) -0.040(3)
C13 0.076(3) 0.062(3) 0.064(4) -0.007(3) -0.030(3) -0.001(2)
C14 0.084(3) 0.095(5) 0.143(6) -0.023(4) -0.028(3) -0.026(3)
C15 0.088(4) 0.154(7) 0.197(8) -0.103(6) 0.025(4) -0.019(4)
C16 0.049(2) 0.035(3) 0.042(3) 0.010(2) -0.0037(19) -0.0013(18)
C17 0.053(2) 0.051(3) 0.045(3) 0.003(2) -0.006(2) 0.000(2)
C18 0.080(3) 0.071(4) 0.047(3) -0.003(3) -0.005(2) -0.001(3)
C19 0.080(3) 0.068(4) 0.057(4) 0.023(3) -0.001(3) -0.013(3)
C20 0.067(3) 0.053(3) 0.073(4) 0.010(3) -0.003(3) -0.012(2)
C21 0.050(2) 0.040(3) 0.055(3) 0.003(2) 0.003(2) -0.0052(19)
C22 0.088(3) 0.054(3) 0.056(3) -0.007(3) -0.022(3) -0.002(2)
C23 0.103(4) 0.096(5) 0.240(9) -0.045(5) -0.080(5) -0.011(3)
C24 0.131(4) 0.090(5) 0.094(5) -0.034(4) -0.013(4) 0.001(4)
C25 0.073(3) 0.043(3) 0.053(3) -0.006(2) 0.000(2) -0.013(2)
C26 0.101(4) 0.072(4) 0.073(4) -0.010(3) -0.023(3) 0.003(3)
C27 0.175(5) 0.060(4) 0.107(5) -0.036(4) -0.031(4) 0.011(4)
C28 0.056(2) 0.058(3) 0.081(4) 0.018(3) 0.007(2) 0.011(2)
C29 0.054(3) 0.095(4) 0.105(5) -0.018(3) -0.019(3) -0.008(3)
C30 0.088(3) 0.077(4) 0.072(4) -0.005(3) 0.022(3) 0.000(3)
Ti1A 0.0346(4) 0.0503(5) 0.0561(6) -0.0089(4) -0.0019(3) -0.0057(3)
N1A 0.0328(16) 0.046(2) 0.046(2) -0.0078(17) -0.0019(14) -0.0079(14)
N2A 0.0344(16) 0.036(2) 0.045(2) -0.0065(16) -0.0040(14) -0.0094(14)
N3A 0.0346(16) 0.036(2) 0.045(2) -0.0108(17) 0.0019(14) -0.0066(14)
C1A 0.042(2) 0.036(2) 0.034(2) -0.0022(19) -0.0026(16) -0.0107(17)
C2A 0.029(2) 0.050(3) 0.083(4) -0.018(3) 0.002(2) -0.0109(18)
C3A 0.034(2) 0.052(3) 0.064(3) -0.013(2) 0.0024(19) -0.0059(18)
C4A 0.036(2) 0.035(3) 0.059(3) -0.013(2) -0.0055(19) -0.0092(17)
C5A 0.053(2) 0.037(3) 0.053(3) -0.010(2) -0.003(2) -0.0073(19)
C6A 0.075(3) 0.048(3) 0.070(4) -0.012(3) -0.008(3) -0.010(2)
C7A 0.085(3) 0.059(4) 0.069(4) -0.029(3) -0.013(3) -0.006(3)
C8A 0.089(3) 0.066(4) 0.049(3) -0.013(3) -0.011(3) -0.012(3)
C9A 0.051(2) 0.050(3) 0.056(3) -0.008(3) -0.009(2) -0.012(2)
C10A 0.112(4) 0.043(3) 0.055(4) -0.006(3) 0.008(3) -0.018(3)
C11A 0.118(4) 0.083(4) 0.095(5) 0.012(3) 0.032(3) -0.033(3)
C12A 0.134(5) 0.222(8) 0.073(5) 0.034(5) -0.047(4) -0.080(5)
C13A 0.106(4) 0.068(4) 0.044(3) 0.003(3) -0.018(3) -0.037(3)
C14A 0.111(4) 0.089(5) 0.219(9) 0.064(5) -0.041(5) 0.001(4)
C15A 0.146(5) 0.151(7) 0.100(6) 0.046(5) 0.012(4) -0.034(5)
C16A 0.0334(19) 0.028(2) 0.054(3) -0.007(2) -0.0044(18) -0.0012(16)
C17A 0.044(2) 0.035(3) 0.048(3) 0.005(2) 0.0025(19) 0.0010(18)
C18A 0.061(3) 0.031(3) 0.081(4) 0.014(3) -0.005(2) -0.012(2)
C19A 0.067(3) 0.042(3) 0.091(4) -0.004(3) -0.015(3) -0.022(2)
C20A 0.065(3) 0.051(3) 0.061(3) -0.016(3) -0.020(2) -0.012(2)
C21A 0.046(2) 0.037(3) 0.048(3) -0.005(2) -0.0096(19) -0.0039(18)
C22A 0.072(3) 0.047(3) 0.045(3) 0.006(2) 0.000(2) -0.002(2)
C23A 0.092(4) 0.174(7) 0.066(4) -0.014(4) -0.031(3) 0.034(4)
C24A 0.086(4) 0.330(11) 0.074(5) 0.044(6) 0.026(3) -0.027(5)
C25A 0.075(3) 0.042(3) 0.044(3) 0.003(2) -0.004(2) -0.014(2)
C26A 0.103(4) 0.088(5) 0.123(6) 0.050(4) 0.007(4) 0.019(3)
C27A 0.129(4) 0.083(4) 0.063(4) 0.002(3) 0.029(3) -0.017(3)
C28A 0.057(3) 0.070(4) 0.105(4) -0.021(3) -0.005(3) -0.015(2)
C29A 0.081(3) 0.079(4) 0.110(5) 0.004(3) -0.032(3) 0.001(3)
C30A 0.080(3) 0.125(5) 0.078(4) -0.014(4) 0.029(3) -0.031(3)

loop_
_atom_type_symbol
_atom_type_description
_atom_type_scat_dispersion_real
_atom_type_scat_dispersion_imag
_atom_type_scat_source
Ti Ti 0.2776 0.4457 'International Tables Vol C Tables 4.2.6.8 and 6.1.1.4'
N N 0.0061 0.0033 'International Tables Vol C Tables 4.2.6.8 and 6.1.1.4'
C C 0.0033 0.0016 'International Tables Vol C Tables 4.2.6.8 and 6.1.1.4'
H H 0.0000 0.0000 'International Tables Vol C Tables 4.2.6.8 and 6.1.1.4'

loop_
_geom_angle_atom_site_label_1
_geom_angle_atom_site_label_2
_geom_angle_atom_site_label_3
_geom_angle
N1 Ti1 C28 112.36(14)
N1 Ti1 C30 111.43(17)
C28 Ti1 C30 106.81(19)
N1 Ti1 C29 111.17(15)
C28 Ti1 C29 106.63(19)
C30 Ti1 C29 108.18(18)
C1 N1 Ti1 171.9(3)
C1 N2 C2 109.6(3)
C1 N2 C4 122.8(3)
C2 N2 C4 127.5(3)
C1 N3 C3 110.3(3)
C1 N3 C16 125.2(3)
C3 N3 C16 124.5(3)
N1 C1 N3 128.2(3)
N1 C1 N2 126.6(4)
N3 C1 N2 105.2(3)
C3 C2 N2 107.8(3)
C3 C2 H2 126.1
N2 C2 H2 126.1
C2 C3 N3 107.1(4)
C2 C3 H3 126.4
N3 C3 H3 126.4
C9 C4 C5 123.9(4)
C9 C4 N2 118.4(4)
C5 C4 N2 117.7(4)
C6 C5 C4 115.2(4)
C6 C5 C10 122.5(4)
C4 C5 C10 122.2(4)
C7 C6 C5 122.3(5)
C7 C6 H6 118.8
C5 C6 H6 118.8
C6 C7 C8 119.8(5)
C6 C7 H7 120.1
C8 C7 H7 120.1
C7 C8 C9 121.4(5)
C7 C8 H8 119.3
C9 C8 H8 119.3
C8 C9 C4 117.3(4)
C8 C9 C13 120.6(4)
C4 C9 C13 122.1(4)
C5 C10 C12 111.9(4)
C5 C10 C11 111.9(4)
C12 C10 C11 110.0(3)
C5 C10 H10 107.6
C12 C10 H10 107.6
C11 C10 H10 107.6
C10 C11 H11A 109.5
C10 C11 H11B 109.5
H11A C11 H11B 109.5
C10 C11 H11C 109.5
H11A C11 H11C 109.5
H11B C11 H11C 109.5
C10 C12 H12A 109.5
C10 C12 H12B 109.5
H12A C12 H12B 109.5
C10 C12 H12C 109.5
H12A C12 H12C 109.5
H12B C12 H12C 109.5
C14 C13 C15 110.4(4)
C14 C13 C9 113.6(4)
C15 C13 C9 111.3(4)
C14 C13 H13 107.1
C15 C13 H13 107.1
C9 C13 H13 107.1
C13 C14 H14A 109.5
C13 C14 H14B 109.5
H14A C14 H14B 109.5
C13 C14 H14C 109.5
H14A C14 H14C 109.5
H14B C14 H14C 109.5
C13 C15 H15A 109.5
C13 C15 H15B 109.5
H15A C15 H15B 109.5
C13 C15 H15C 109.5
H15A C15 H15C 109.5
H15B C15 H15C 109.5
C17 C16 C21 123.6(4)
C17 C16 N3 118.8(3)
C21 C16 N3 117.6(4)
C16 C17 C18 116.2(4)
C16 C17 C22 122.0(4)
C18 C17 C22 121.8(4)
C19 C18 C17 121.6(4)
C19 C18 H18 119.2
C17 C18 H18 119.2
C18 C19 C20 120.8(5)
C18 C19 H19 119.6
C20 C19 H19 119.6
C19 C20 C21 120.9(4)
C19 C20 H20 119.5
C21 C20 H20 119.5
C20 C21 C16 116.8(4)
C20 C21 C25 121.8(4)
C16 C21 C25 121.4(4)
C24 C22 C23 110.3(4)
C24 C22 C17 114.0(4)
C23 C22 C17 110.9(4)
C24 C22 H22 107.1
C23 C22 H22 107.1
C17 C22 H22 107.1
C22 C23 H23A 109.5
C22 C23 H23B 109.5
H23A C23 H23B 109.5
C22 C23 H23C 109.5
H23A C23 H23C 109.5
H23B C23 H23C 109.5
C22 C24 H24A 109.5
C22 C24 H24B 109.5
H24A C24 H24B 109.5
C22 C24 H24C 109.5
H24A C24 H24C 109.5
H24B C24 H24C 109.5
C26 C25 C21 111.0(3)
C26 C25 C27 109.1(4)
C21 C25 C27 113.0(4)
C26 C25 H25 107.9
C21 C25 H25 107.9
C27 C25 H25 107.9
C25 C26 H26A 109.5
C25 C26 H26B 109.5
H26A C26 H26B 109.5
C25 C26 H26C 109.5
H26A C26 H26C 109.5
H26B C26 H26C 109.5
C25 C27 H27A 109.5
C25 C27 H27B 109.5
H27A C27 H27B 109.5
C25 C27 H27C 109.5
H27A C27 H27C 109.5
H27B C27 H27C 109.5
Ti1 C28 H28A 109.5
Ti1 C28 H28B 109.5
H28A C28 H28B 109.5
Ti1 C28 H28C 109.5
H28A C28 H28C 109.5
H28B C28 H28C 109.5
Ti1 C29 H29A 109.5
Ti1 C29 H29B 109.5
H29A C29 H29B 109.5
Ti1 C29 H29C 109.5
H29A C29 H29C 109.5
H29B C29 H29C 109.5
Ti1 C30 H30A 109.5
Ti1 C30 H30B 109.5
H30A C30 H30B 109.5
Ti1 C30 H30C 109.5
H30A C30 H30C 109.5
H30B C30 H30C 109.5
N1A Ti1A C29A 112.55(17)
N1A Ti1A C30A 111.05(16)
C29A Ti1A C30A 107.1(2)
N1A Ti1A C28A 111.24(15)
C29A Ti1A C28A 106.52(19)
C30A Ti1A C28A 108.15(19)
C1A N1A Ti1A 170.1(3)
C1A N2A C2A 109.1(3)
C1A N2A C4A 126.6(3)
C2A N2A C4A 124.2(3)
C1A N3A C3A 110.0(3)
C1A N3A C16A 124.2(3)
C3A N3A C16A 125.7(3)
N1A C1A N3A 127.6(3)
N1A C1A N2A 127.4(3)
N3A C1A N2A 105.0(3)
C3A C2A N2A 108.9(3)
C3A C2A H2A 125.6
N2A C2A H2A 125.6
C2A C3A N3A 107.1(3)
C2A C3A H3A 126.5
N3A C3A H3A 126.5
C5A C4A C9A 123.8(4)
C5A C4A N2A 117.7(4)
C9A C4A N2A 118.5(4)
C4A C5A C6A 116.2(4)
C4A C5A C10A 122.8(4)
C6A C5A C10A 121.0(4)
C7A C6A C5A 121.6(5)
C7A C6A H6A 119.2
C5A C6A H6A 119.2
C6A C7A C8A 120.5(4)
C6A C7A H7A 119.7
C8A C7A H7A 119.7
C7A C8A C9A 121.7(5)
C7A C8A H8A 119.2
C9A C8A H8A 119.2
C8A C9A C4A 116.2(4)
C8A C9A C13A 121.4(5)
C4A C9A C13A 122.4(4)
C5A C10A C12A 109.8(4)
C5A C10A C11A 113.0(4)
C12A C10A C11A 110.9(4)
C5A C10A H10A 107.6
C12A C10A H10A 107.6
C11A C10A H10A 107.6
C10A C11A H11D 109.5
C10A C11A H11E 109.5
H11D C11A H11E 109.5
C10A C11A H11F 109.5
H11D C11A H11F 109.5
H11E C11A H11F 109.5
C10A C12A H12D 109.5
C10A C12A H12E 109.5
H12D C12A H12E 109.5
C10A C12A H12F 109.5
H12D C12A H12F 109.5
H12E C12A H12F 109.5
C14A C13A C15A 110.7(5)
C14A C13A C9A 111.6(4)
C15A C13A C9A 113.0(4)
C14A C13A H13A 107.1
C15A C13A H13A 107.1
C9A C13A H13A 107.1
C13A C14A H14D 109.5
C13A C14A H14E 109.5
H14D C14A H14E 109.5
C13A C14A H14F 109.5
H14D C14A H14F 109.5
H14E C14A H14F 109.5
C13A C15A H15D 109.5
C13A C15A H15E 109.5
H15D C15A H15E 109.5
C13A C15A H15F 109.5
H15D C15A H15F 109.5
H15E C15A H15F 109.5
C17A C16A C21A 123.9(3)
C17A C16A N3A 118.5(4)
C21A C16A N3A 117.7(3)
C16A C17A C18A 116.7(4)
C16A C17A C22A 122.5(4)
C18A C17A C22A 120.8(4)
C19A C18A C17A 121.1(4)
C19A C18A H18A 119.4
C17A C18A H18A 119.4
C18A C19A C20A 121.1(4)
C18A C19A H19A 119.5
C20A C19A H19A 119.5
C19A C20A C21A 120.4(4)
C19A C20A H20A 119.8
C21A C20A H20A 119.8
C16A C21A C20A 116.9(4)
C16A C21A C25A 123.1(3)
C20A C21A C25A 120.0(4)
C23A C22A C24A 108.7(4)
C23A C22A C17A 112.4(3)
C24A C22A C17A 114.8(4)
C23A C22A H22A 106.8
C24A C22A H22A 106.8
C17A C22A H22A 106.8
C22A C23A H23D 109.5
C22A C23A H23E 109.5
H23D C23A H23E 109.5
C22A C23A H23F 109.5
H23D C23A H23F 109.5
H23E C23A H23F 109.5
C22A C24A H24D 109.5
C22A C24A H24E 109.5
H24D C24A H24E 109.5
C22A C24A H24F 109.5
H24D C24A H24F 109.5
H24E C24A H24F 109.5
C26A C25A C27A 111.6(4)
C26A C25A C21A 111.0(4)
C27A C25A C21A 112.7(4)
C26A C25A H25A 107.1
C27A C25A H25A 107.1
C21A C25A H25A 107.1
C25A C26A H26D 109.5
C25A C26A H26E 109.5
H26D C26A H26E 109.5
C25A C26A H26F 109.5
H26D C26A H26F 109.5
H26E C26A H26F 109.5
C25A C27A H27D 109.5
C25A C27A H27E 109.5
H27D C27A H27E 109.5
C25A C27A H27F 109.5
H27D C27A H27F 109.5
H27E C27A H27F 109.5
Ti1A C28A H28D 109.5
Ti1A C28A H28E 109.5
H28D C28A H28E 109.5
Ti1A C28A H28F 109.5
H28D C28A H28F 109.5
H28E C28A H28F 109.5
Ti1A C29A H29D 109.5
Ti1A C29A H29E 109.5
H29D C29A H29E 109.5
Ti1A C29A H29F 109.5
H29D C29A H29F 109.5
H29E C29A H29F 109.5
Ti1A C30A H30D 109.5
Ti1A C30A H30E 109.5
H30D C30A H30E 109.5
Ti1A C30A H30F 109.5
H30D C30A H30F 109.5
H30E C30A H30F 109.5

loop_
_geom_bond_atom_site_label_1
_geom_bond_atom_site_label_2
_geom_bond_distance
Ti1 N1 1.792(3)
Ti1 C28 2.068(4)
Ti1 C30 2.072(4)
Ti1 C29 2.087(4)
N1 C1 1.305(4)
N2 C1 1.377(4)
N2 C2 1.392(4)
N2 C4 1.438(5)
N3 C1 1.361(4)
N3 C3 1.397(4)
N3 C16 1.444(5)
C2 C3 1.340(5)
C2 H2 0.9400
C3 H3 0.9400
C4 C9 1.388(5)
C4 C5 1.401(5)
C5 C6 1.400(6)
C5 C10 1.511(6)
C6 C7 1.368(6)
C6 H6 0.9400
C7 C8 1.377(6)
C7 H7 0.9400
C8 C9 1.377(6)
C8 H8 0.9400
C9 C13 1.525(6)
C10 C12 1.531(5)
C10 C11 1.540(5)
C10 H10 0.9900
C11 H11A 0.9700
C11 H11B 0.9700
C11 H11C 0.9700
C12 H12A 0.9700
C12 H12B 0.9700
C12 H12C 0.9700
C13 C14 1.504(5)
C13 C15 1.517(6)
C13 H13 0.9900
C14 H14A 0.9700
C14 H14B 0.9700
C14 H14C 0.9700
C15 H15A 0.9700
C15 H15B 0.9700
C15 H15C 0.9700
C16 C17 1.389(5)
C16 C21 1.405(5)
C17 C18 1.401(6)
C17 C22 1.518(5)
C18 C19 1.367(6)
C18 H18 0.9400
C19 C20 1.370(6)
C19 H19 0.9400
C20 C21 1.395(6)
C20 H20 0.9400
C21 C25 1.524(5)
C22 C24 1.499(6)
C22 C23 1.515(5)
C22 H22 0.9900
C23 H23A 0.9700
C23 H23B 0.9700
C23 H23C 0.9700
C24 H24A 0.9700
C24 H24B 0.9700
C24 H24C 0.9700
C25 C26 1.510(5)
C25 C27 1.531(6)
C25 H25 0.9900
C26 H26A 0.9700
C26 H26B 0.9700
C26 H26C 0.9700
C27 H27A 0.9700
C27 H27B 0.9700
C27 H27C 0.9700
C28 H28A 0.9700
C28 H28B 0.9700
C28 H28C 0.9700
C29 H29A 0.9700
C29 H29B 0.9700
C29 H29C 0.9700
C30 H30A 0.9700
C30 H30B 0.9700
C30 H30C 0.9700
Ti1A N1A 1.781(3)
Ti1A C29A 2.068(5)
Ti1A C30A 2.068(4)
Ti1A C28A 2.096(4)
N1A C1A 1.308(4)
N2A C1A 1.380(4)
N2A C2A 1.385(4)
N2A C4A 1.435(4)
N3A C1A 1.373(4)
N3A C3A 1.393(4)
N3A C16A 1.447(4)
C2A C3A 1.327(5)
C2A H2A 0.9400
C3A H3A 0.9400
C4A C5A 1.394(5)
C4A C9A 1.398(5)
C5A C6A 1.396(5)
C5A C10A 1.509(6)
C6A C7A 1.359(6)
C6A H6A 0.9400
C7A C8A 1.371(6)
C7A H7A 0.9400
C8A C9A 1.384(5)
C8A H8A 0.9400
C9A C13A 1.520(6)
C10A C12A 1.520(6)
C10A C11A 1.532(5)
C10A H10A 0.9900
C11A H11D 0.9700
C11A H11E 0.9700
C11A H11F 0.9700
C12A H12D 0.9700
C12A H12E 0.9700
C12A H12F 0.9700
C13A C14A 1.499(6)
C13A C15A 1.503(6)
C13A H13A 0.9900
C14A H14D 0.9700
C14A H14E 0.9700
C14A H14F 0.9700
C15A H15D 0.9700
C15A H15E 0.9700
C15A H15F 0.9700
C16A C17A 1.385(5)
C16A C21A 1.395(5)
C17A C18A 1.397(5)
C17A C22A 1.512(5)
C18A C19A 1.370(6)
C18A H18A 0.9400
C19A C20A 1.374(6)
C19A H19A 0.9400
C20A C21A 1.401(5)
C20A H20A 0.9400
C21A C25A 1.513(5)
C22A C23A 1.493(5)
C22A C24A 1.495(6)
C22A H22A 0.9900
C23A H23D 0.9700
C23A H23E 0.9700
C23A H23F 0.9700
C24A H24D 0.9700
C24A H24E 0.9700
C24A H24F 0.9700
C25A C26A 1.497(6)
C25A C27A 1.507(5)
C25A H25A 0.9900
C26A H26D 0.9700
C26A H26E 0.9700
C26A H26F 0.9700
C27A H27D 0.9700
C27A H27E 0.9700
C27A H27F 0.9700
C28A H28D 0.9700
C28A H28E 0.9700
C28A H28F 0.9700
C29A H29D 0.9700
C29A H29E 0.9700
C29A H29F 0.9700
C30A H30D 0.9700
C30A H30E 0.9700
C30A H30F 0.9700
